data_7153780
loop_
_publ_author_name
'Veillard, Romain'
'Bernoud, Elise'
'Abdellah, Ibrahim'
'Lohier, Jean-Fran\,cois'
'Alayrac, Carole'
'Gaumont, Annie-Claude'

_publ_section_title
;
 Silyl alkynylphosphine-boranes: key precursors of triazolylphosphines via
 tandem desilylation-Click chemistry.
;
_journal_issue 22
_journal_name_full 'Organic &amp; biomolecular chemistry'
_journal_page_first 3635
_journal_page_last 3640
_journal_paper_doi 10.1039/c4ob00397g
_journal_volume 12
_journal_year 2014
_chemical_formula_moiety 'C21 H18 N3 P'
_chemical_formula_sum 'C21 H18 N3 P'
_chemical_formula_weight 343.35
_chemical_melting_point 371
_chemical_name_systematic
; 
1-Benzyl-4-(diphenylphosphino)-1H-1,2,3-triazole 
;
_space_group_IT_number 14
_symmetry_cell_setting monoclinic
_symmetry_space_group_name_Hall '-P 2ybc'
_symmetry_space_group_name_H-M 'P 1 21/c 1'
_atom_sites_solution_hydrogens geom
_atom_sites_solution_primary direct
_atom_sites_solution_secondary difmap
_audit_creation_method SHELXL-97
_cell_angle_alpha 90.00
_cell_angle_beta 98.415(2)
_cell_angle_gamma 90.00
_cell_formula_units_Z 4
_cell_length_a 10.0928(3)
_cell_length_b 10.6178(3)
_cell_length_c 17.3125(5)
_cell_measurement_reflns_used 9962
_cell_measurement_temperature 291(2)
_cell_measurement_theta_max 26.38
_cell_measurement_theta_min 2.80
_cell_volume 1835.29(9)
_computing_cell_refinement 'Bruker SAINT'
_computing_data_collection 'Bruker APEX2'
_computing_data_reduction 'Bruker SAINT'
_computing_molecular_graphics 'Bruker SHELXTL'
_computing_publication_material 'Bruker SHELXTL'
_computing_structure_refinement 'SHELXL-97 (Sheldrick, 2008)'
_computing_structure_solution 'SHELXS-97 (Sheldrick, 2008)'
_diffrn_ambient_temperature 291(2)
_diffrn_measured_fraction_theta_full 0.994
_diffrn_measured_fraction_theta_max 0.994
_diffrn_measurement_device_type 'Bruker APEX-II CCD'
_diffrn_measurement_method '\f and \w scans'
_diffrn_radiation_monochromator graphite
_diffrn_radiation_source 'fine-focus sealed tube'
_diffrn_radiation_type MoK\a
_diffrn_radiation_wavelength 0.71073
_diffrn_reflns_av_R_equivalents 0.0272
_diffrn_reflns_av_sigmaI/netI 0.0166
_diffrn_reflns_limit_h_max 13
_diffrn_reflns_limit_h_min -13
_diffrn_reflns_limit_k_max 13
_diffrn_reflns_limit_k_min -14
_diffrn_reflns_limit_l_max 23
_diffrn_reflns_limit_l_min -23
_diffrn_reflns_number 43181
_diffrn_reflns_theta_full 28.71
_diffrn_reflns_theta_max 28.71
_diffrn_reflns_theta_min 2.04
_exptl_absorpt_coefficient_mu 0.157
_exptl_absorpt_correction_type none
_exptl_crystal_colour colorless
_exptl_crystal_density_diffrn 1.243
_exptl_crystal_density_method 'not measured'
_exptl_crystal_description stick
_exptl_crystal_F_000 720
_exptl_crystal_size_max 0.51
_exptl_crystal_size_mid 0.32
_exptl_crystal_size_min 0.21
_refine_diff_density_max 0.202
_refine_diff_density_min -0.211
_refine_diff_density_rms 0.037
_refine_ls_extinction_method none
_refine_ls_goodness_of_fit_ref 1.039
_refine_ls_hydrogen_treatment refall
_refine_ls_matrix_type full
_refine_ls_number_parameters 298
_refine_ls_number_reflns 4717
_refine_ls_number_restraints 0
_refine_ls_restrained_S_all 1.039
_refine_ls_R_factor_all 0.0531
_refine_ls_R_factor_gt 0.0375
_refine_ls_shift/su_max 0.000
_refine_ls_shift/su_mean 0.000
_refine_ls_structure_factor_coef Fsqd
_refine_ls_weighting_details 'calc w=1/[\s^2^(Fo^2^)+(0.0478P)^2^+0.3360P] where P=(Fo^2^+2Fc^2^)/3'
_refine_ls_weighting_scheme calc
_refine_ls_wR_factor_gt 0.0942
_refine_ls_wR_factor_ref 0.1050
_reflns_number_gt 3603
_reflns_number_total 4717
_reflns_threshold_expression >2sigma(I)
_cod_data_source_file c4ob00397g2.cif
_cod_data_source_block 1i
_cod_depositor_comments
;
The following automatic conversions were performed:

'_symmetry_cell_setting' value 'Monoclinic' changed to 'monoclinic'
according to
/usr/data/users/saulius/crontab/automatic-downloads/rss-feeds/RSC/lib/dictionaries/cif_core.dic
dictionary named 'cif_core.dic' version 2.4.2 from 2011-04-26.

Automatic conversion script
Id: cif_fix_values 2281 2013-09-26 08:29:07Z andrius 

 Adding full bibliography for 7153779--7153787.cif.
;
_cod_original_sg_symbol_H-M 'P 21/c'
_cod_database_code 7153780

loop_
_symmetry_equiv_pos_as_xyz
'x, y, z'
'-x, y+1/2, -z+1/2'
'-x, -y, -z'
'x, -y-1/2, z-1/2'

loop_
_atom_site_label
_atom_site_type_symbol
_atom_site_fract_x
_atom_site_fract_y
_atom_site_fract_z
_atom_site_U_iso_or_equiv
_atom_site_adp_type
_atom_site_occupancy
_atom_site_symmetry_multiplicity
_atom_site_calc_flag
P1 P 0.17703(3) 0.15871(3) 0.137473(19) 0.04365(11) Uani 1 1 d
C16 C 0.20369(13) 0.16398(12) 0.03513(7) 0.0432(3) Uani 1 1 d
C1 C 0.34084(13) 0.20125(12) 0.18863(7) 0.0425(3) Uani 1 1 d
C4 C 0.67210(12) 0.18105(12) 0.38628(8) 0.0450(3) Uani 1 1 d
C10 C 0.07816(13) 0.30169(12) 0.14522(7) 0.0439(3) Uani 1 1 d
C3 C 0.66641(15) 0.14943(16) 0.30131(9) 0.0538(3) Uani 1 1 d
C2 C 0.43163(14) 0.11952(13) 0.22830(8) 0.0472(3) Uani 1 1 d
C9 C 0.71307(15) 0.29854(15) 0.41508(10) 0.0563(4) Uani 1 1 d
C11 C -0.01644(15) 0.30008(16) 0.19589(8) 0.0553(3) Uani 1 1 d
C17 C 0.09362(15) 0.13935(15) -0.02059(9) 0.0546(3) Uani 1 1 d
C13 C -0.08220(17) 0.51107(17) 0.16048(10) 0.0641(4) Uani 1 1 d
C8 C 0.71848(18) 0.32559(18) 0.49318(11) 0.0671(4) Uani 1 1 d
C5 C 0.63743(16) 0.09105(15) 0.43756(10) 0.0587(4) Uani 1 1 d
C14 C 0.01060(18) 0.51401(16) 0.10970(11) 0.0661(4) Uani 1 1 d
C18 C 0.10550(18) 0.12881(18) -0.09853(9) 0.0654(4) Uani 1 1 d
C12 C -0.09534(18) 0.40481(18) 0.20353(10) 0.0675(4) Uani 1 1 d
C19 C 0.22752(19) 0.14331(18) -0.12268(10) 0.0690(5) Uani 1 1 d
C7 C 0.68381(17) 0.2356(2) 0.54366(10) 0.0695(5) Uani 1 1 d
C15 C 0.09006(16) 0.41005(14) 0.10190(10) 0.0588(4) Uani 1 1 d
C21 C 0.32609(17) 0.1786(2) 0.00980(10) 0.0704(5) Uani 1 1 d
C6 C 0.64409(18) 0.1185(2) 0.51600(11) 0.0714(5) Uani 1 1 d
C20 C 0.3372(2) 0.1687(2) -0.06866(11) 0.0832(6) Uani 1 1 d
N3 N 0.53996(11) 0.18855(10) 0.25423(6) 0.0453(3) Uani 1 1 d
N2 N 0.51993(13) 0.30943(10) 0.23305(7) 0.0553(3) Uani 1 1 d
N1 N 0.39949(13) 0.31759(10) 0.19305(7) 0.0538(3) Uani 1 1 d
H2 H 0.4276(16) 0.0342(17) 0.2376(9) 0.065(5) Uiso 1 1 d
H3A H 0.7368(18) 0.1920(16) 0.2815(10) 0.065(5) Uiso 1 1 d
H3B H 0.6752(16) 0.0607(18) 0.2940(9) 0.064(5) Uiso 1 1 d
H5 H 0.6116(17) 0.0097(17) 0.4177(10) 0.069(5) Uiso 1 1 d
H9 H 0.737(2) 0.360(2) 0.3795(11) 0.084(6) Uiso 1 1 d
H8 H 0.7468(19) 0.407(2) 0.5117(11) 0.083(6) Uiso 1 1 d
H6 H 0.622(2) 0.054(2) 0.5512(12) 0.091(6) Uiso 1 1 d
H7 H 0.6887(19) 0.2551(19) 0.5974(12) 0.086(6) Uiso 1 1 d
H15 H 0.1560(17) 0.4121(16) 0.0674(9) 0.067(5) Uiso 1 1 d
H11 H -0.0234(18) 0.2229(19) 0.2263(11) 0.079(5) Uiso 1 1 d
H13 H -0.1378(19) 0.5827(19) 0.1643(11) 0.080(5) Uiso 1 1 d
H14 H 0.0220(19) 0.5822(19) 0.0788(11) 0.080(6) Uiso 1 1 d
H12 H -0.163(2) 0.402(2) 0.2393(12) 0.092(6) Uiso 1 1 d
H17 H 0.0058(19) 0.1283(17) -0.0040(10) 0.067(5) Uiso 1 1 d
H19 H 0.2358(19) 0.1381(18) -0.1748(11) 0.080(5) Uiso 1 1 d
H21 H 0.402(2) 0.1900(19) 0.0454(12) 0.095(7) Uiso 1 1 d
H18 H 0.029(2) 0.1077(19) -0.1342(11) 0.088(6) Uiso 1 1 d
H20 H 0.422(2) 0.176(2) -0.0842(13) 0.105(7) Uiso 1 1 d

loop_
_atom_site_aniso_label
_atom_site_aniso_U_11
_atom_site_aniso_U_22
_atom_site_aniso_U_33
_atom_site_aniso_U_23
_atom_site_aniso_U_13
_atom_site_aniso_U_12
P1 0.04617(19) 0.03835(18) 0.04577(19) 0.00397(13) 0.00448(14) -0.00400(13)
C16 0.0437(7) 0.0389(6) 0.0463(7) 0.0021(5) 0.0041(5) -0.0045(5)
C1 0.0501(7) 0.0337(6) 0.0422(6) 0.0023(5) 0.0020(5) 0.0003(5)
C4 0.0328(6) 0.0439(7) 0.0555(7) 0.0001(6) -0.0032(5) 0.0042(5)
C10 0.0419(6) 0.0455(7) 0.0421(6) 0.0002(5) -0.0019(5) -0.0012(5)
C3 0.0461(8) 0.0525(9) 0.0604(9) -0.0030(7) -0.0003(6) 0.0093(6)
C2 0.0518(8) 0.0322(6) 0.0552(8) 0.0029(5) -0.0005(6) 0.0000(5)
C9 0.0531(8) 0.0496(8) 0.0639(9) 0.0007(7) 0.0007(7) -0.0089(6)
C11 0.0593(9) 0.0618(9) 0.0451(7) 0.0056(7) 0.0086(6) 0.0050(7)
C17 0.0449(7) 0.0641(9) 0.0527(8) 0.0034(7) 0.0003(6) -0.0046(7)
C13 0.0620(9) 0.0593(10) 0.0661(10) -0.0128(8) -0.0067(8) 0.0139(8)
C8 0.0631(10) 0.0658(11) 0.0683(10) -0.0152(8) -0.0041(8) -0.0102(8)
C5 0.0573(9) 0.0462(8) 0.0709(10) 0.0055(7) 0.0034(7) -0.0020(7)
C14 0.0703(10) 0.0461(8) 0.0790(11) 0.0083(8) 0.0015(9) 0.0039(7)
C18 0.0649(10) 0.0780(11) 0.0487(8) 0.0049(8) -0.0067(7) -0.0052(8)
C12 0.0680(10) 0.0787(12) 0.0571(9) -0.0064(8) 0.0132(8) 0.0135(9)
C19 0.0824(12) 0.0794(12) 0.0458(8) 0.0047(8) 0.0118(8) -0.0037(9)
C7 0.0576(9) 0.0937(14) 0.0540(9) -0.0054(9) -0.0028(7) 0.0033(9)
C15 0.0575(8) 0.0491(8) 0.0712(10) 0.0103(7) 0.0138(7) 0.0010(7)
C21 0.0487(8) 0.1058(14) 0.0564(9) -0.0044(9) 0.0071(7) -0.0240(9)
C6 0.0654(10) 0.0776(12) 0.0708(11) 0.0220(10) 0.0080(8) -0.0006(9)
C20 0.0627(11) 0.1267(19) 0.0642(10) 0.0007(11) 0.0230(9) -0.0197(11)
N3 0.0487(6) 0.0358(5) 0.0484(6) -0.0002(4) -0.0023(5) 0.0027(4)
N2 0.0610(7) 0.0353(6) 0.0638(7) 0.0013(5) -0.0103(6) -0.0034(5)
N1 0.0626(7) 0.0350(6) 0.0578(7) 0.0046(5) -0.0106(6) -0.0017(5)

loop_
_atom_type_symbol
_atom_type_description
_atom_type_scat_dispersion_real
_atom_type_scat_dispersion_imag
_atom_type_scat_source
C C 0.0033 0.0016 'International Tables Vol C Tables 4.2.6.8 and 6.1.1.4'
H H 0.0000 0.0000 'International Tables Vol C Tables 4.2.6.8 and 6.1.1.4'
N N 0.0061 0.0033 'International Tables Vol C Tables 4.2.6.8 and 6.1.1.4'
P P 0.1023 0.0942 'International Tables Vol C Tables 4.2.6.8 and 6.1.1.4'

loop_
_geom_angle_atom_site_label_1
_geom_angle_atom_site_label_2
_geom_angle_atom_site_label_3
_geom_angle
C1 P1 C16 102.25(6)
C1 P1 C10 103.00(6)
C16 P1 C10 101.78(6)
C21 C16 C17 117.67(13)
C21 C16 P1 125.20(11)
C17 C16 P1 116.84(10)
N1 C1 C2 106.96(12)
N1 C1 P1 127.47(10)
C2 C1 P1 125.53(10)
C5 C4 C9 118.79(14)
C5 C4 C3 119.81(14)
C9 C4 C3 121.40(14)
C11 C10 C15 118.27(14)
C11 C10 P1 117.93(11)
C15 C10 P1 123.79(11)
N3 C3 C4 112.68(11)
N3 C3 H3A 107.5(10)
C4 C3 H3A 109.0(10)
N3 C3 H3B 107.2(10)
C4 C3 H3B 111.0(10)
H3A C3 H3B 109.5(14)
N3 C2 C1 105.94(12)
N3 C2 H2 122.3(10)
C1 C2 H2 131.8(10)
C8 C9 C4 120.61(16)
C8 C9 H9 120.9(12)
C4 C9 H9 118.5(12)
C12 C11 C10 120.58(15)
C12 C11 H11 122.1(11)
C10 C11 H11 117.3(11)
C18 C17 C16 121.46(14)
C18 C17 H17 119.4(10)
C16 C17 H17 119.1(10)
C12 C13 C14 119.72(16)
C12 C13 H13 120.9(11)
C14 C13 H13 119.3(11)
C7 C8 C9 120.17(17)
C7 C8 H8 120.6(11)
C9 C8 H8 119.3(11)
C6 C5 C4 120.31(16)
C6 C5 H5 121.2(10)
C4 C5 H5 118.4(10)
C13 C14 C15 120.22(16)
C13 C14 H14 123.0(12)
C15 C14 H14 116.7(12)
C19 C18 C17 120.18(15)
C19 C18 H18 121.1(12)
C17 C18 H18 118.7(12)
C13 C12 C11 120.44(16)
C13 C12 H12 120.1(12)
C11 C12 H12 119.5(12)
C18 C19 C20 119.25(16)
C18 C19 H19 120.6(12)
C20 C19 H19 120.1(12)
C6 C7 C8 119.81(17)
C6 C7 H7 120.8(13)
C8 C7 H7 119.4(13)
C14 C15 C10 120.77(16)
C14 C15 H15 120.6(11)
C10 C15 H15 118.6(11)
C16 C21 C20 120.58(16)
C16 C21 H21 119.9(13)
C20 C21 H21 119.4(13)
C7 C6 C5 120.30(17)
C7 C6 H6 120.4(12)
C5 C6 H6 119.3(12)
C19 C20 C21 120.87(17)
C19 C20 H20 120.2(14)
C21 C20 H20 118.9(14)
C2 N3 N2 110.44(11)
C2 N3 C3 129.17(12)
N2 N3 C3 120.37(12)
N1 N2 N3 107.37(10)
N2 N1 C1 109.29(10)

loop_
_geom_bond_atom_site_label_1
_geom_bond_atom_site_label_2
_geom_bond_distance
P1 C1 1.8147(13)
P1 C16 1.8315(13)
P1 C10 1.8325(14)
C16 C21 1.379(2)
C16 C17 1.3855(19)
C1 N1 1.3670(17)
C1 C2 1.3713(18)
C4 C5 1.384(2)
C4 C9 1.384(2)
C4 C3 1.502(2)
C10 C11 1.3881(19)
C10 C15 1.3881(19)
C3 N3 1.4701(17)
C3 H3A 0.947(18)
C3 H3B 0.956(19)
C2 N3 1.3382(17)
C2 H2 0.923(18)
C9 C8 1.375(2)
C9 H9 0.95(2)
C11 C12 1.385(2)
C11 H11 0.982(19)
C17 C18 1.377(2)
C17 H17 0.978(18)
C13 C12 1.369(3)
C13 C14 1.376(3)
C13 H13 0.95(2)
C8 C7 1.375(3)
C8 H8 0.95(2)
C5 C6 1.381(3)
C5 H5 0.952(18)
C14 C15 1.383(2)
C14 H14 0.92(2)
C18 C19 1.366(3)
C18 H18 0.94(2)
C12 H12 0.98(2)
C19 C20 1.367(3)
C19 H19 0.920(18)
C7 C6 1.371(3)
C7 H7 0.95(2)
C15 H15 0.957(17)
C21 C20 1.383(2)
C21 H21 0.92(2)
C6 H6 0.96(2)
C20 H20 0.94(2)
N3 N2 1.3420(15)
N2 N1 1.3108(17)
